data_2224068
loop_
_publ_author_name
'Sun, Yu'
'Zhu, Li-Li'
'Zhang, Huai-Hong'

_publ_section_title
;<i>{\m</i>}~3~-Oxido-hexa-<i>{\m</i>}~2~-pivalato-tris[(methanol-<i>{\k</i>O})cobalt(III)]
 chloride
;
_journal_coeditor_code XU2614
_journal_issue 11
_journal_name_full 'Acta Crystallographica Section E'
_journal_page_first m1402
_journal_page_last m1403
_journal_paper_doi 10.1107/S1600536809041907
_journal_volume 65
_journal_year 2009
_chemical_formula_iupac '[Co3 (C5 H9 O2)6 O (C H4 O)3]Cl'
_chemical_formula_moiety 'C33 H66 Co3 O16, Cl'
_chemical_formula_sum 'C33 H66 Cl Co3 O16'
_chemical_formula_weight 931.10
_chemical_name_systematic
;
\m~3~-Oxido-hexa-\m~2~-pivalato-tri(methanol-<i>\kO</i>)
tricobalt(III) chloride
;
_space_group_IT_number 176
_symmetry_cell_setting hexagonal
_symmetry_space_group_name_Hall '-P 6c'
_symmetry_space_group_name_H-M 'P 63/m'
_atom_sites_solution_hydrogens geom
_atom_sites_solution_primary direct
_atom_sites_solution_secondary difmap
_audit_creation_method SHELXL-97
_cell_angle_alpha 90.00
_cell_angle_beta 90.00
_cell_angle_gamma 120.00
_cell_formula_units_Z 2
_cell_length_a 10.4868(15)
_cell_length_b 10.4868(15)
_cell_length_c 22.794(5)
_cell_measurement_reflns_used 1832
_cell_measurement_temperature 293(2)
_cell_measurement_theta_max 25.32
_cell_measurement_theta_min 2.78
_cell_volume 2170.9(6)
_computing_cell_refinement 'CrystalClear (Rigaku, 2005)'
_computing_data_collection 'CrystalClear (Rigaku, 2005)'
_computing_data_reduction 'CrystalClear (Rigaku, 2005)'
_computing_molecular_graphics 'SHELXTL (Sheldrick, 2008)'
_computing_publication_material 'SHELXTL (Sheldrick, 2008)'
_computing_structure_refinement 'SHELXTL (Sheldrick, 2008)'
_computing_structure_solution 'SHELXTL (Sheldrick, 2008)'
_diffrn_ambient_temperature 293(2)
_diffrn_detector_area_resol_mean 8.192
_diffrn_measured_fraction_theta_full 0.997
_diffrn_measured_fraction_theta_max 0.997
_diffrn_measurement_device_type 'Rigaku SCXmini 1K CCD area-detector'
_diffrn_measurement_method 'thin-slice \w'
_diffrn_radiation_monochromator graphite
_diffrn_radiation_source 'fine-focus sealed tube'
_diffrn_radiation_type MoK\a
_diffrn_radiation_wavelength 0.71073
_diffrn_reflns_av_R_equivalents 0.0463
_diffrn_reflns_av_sigmaI/netI 0.0232
_diffrn_reflns_limit_h_max 10
_diffrn_reflns_limit_h_min -12
_diffrn_reflns_limit_k_max 12
_diffrn_reflns_limit_k_min -12
_diffrn_reflns_limit_l_max 26
_diffrn_reflns_limit_l_min -23
_diffrn_reflns_number 9038
_diffrn_reflns_theta_full 25.00
_diffrn_reflns_theta_max 25.00
_diffrn_reflns_theta_min 1.79
_diffrn_standards_number 0
_exptl_absorpt_coefficient_mu 1.257
_exptl_absorpt_correction_T_max 0.871
_exptl_absorpt_correction_T_min 0.818
_exptl_absorpt_correction_type multi-scan
_exptl_absorpt_process_details '(CrystalClear; Rigaku, 2005)'
_exptl_crystal_colour red
_exptl_crystal_density_diffrn 1.424
_exptl_crystal_density_method 'not measured'
_exptl_crystal_description block
_exptl_crystal_F_000 980
_exptl_crystal_size_max 0.16
_exptl_crystal_size_mid 0.14
_exptl_crystal_size_min 0.11
_refine_diff_density_max 0.400
_refine_diff_density_min -0.333
_refine_ls_extinction_method none
_refine_ls_goodness_of_fit_ref 1.110
_refine_ls_hydrogen_treatment mixed
_refine_ls_matrix_type full
_refine_ls_number_parameters 89
_refine_ls_number_reflns 1317
_refine_ls_number_restraints 1
_refine_ls_restrained_S_all 1.109
_refine_ls_R_factor_all 0.0455
_refine_ls_R_factor_gt 0.0374
_refine_ls_shift/su_max 0.000
_refine_ls_shift/su_mean 0.000
_refine_ls_structure_factor_coef Fsqd
_refine_ls_weighting_details 'calc w=1/[\s^2^(Fo^2^)+(0.0515P)^2^+1.7379P] where P=(Fo^2^+2Fc^2^)/3'
_refine_ls_weighting_scheme calc
_refine_ls_wR_factor_gt 0.0982
_refine_ls_wR_factor_ref 0.1018
_reflns_number_gt 1133
_reflns_number_total 1317
_reflns_threshold_expression >2sigma(I)
_cod_data_source_file xu2614.cif
_cod_data_source_block I
_cod_database_code 2224068
_cod_database_fobs_code 2224068

loop_
_symmetry_equiv_pos_as_xyz
'x, y, z'
'-y, x-y, z'
'-x+y, -x, z'
'-x, -y, z+1/2'
'y, -x+y, z+1/2'
'x-y, x, z+1/2'
'-x, -y, -z'
'y, -x+y, -z'
'x-y, x, -z'
'x, y, -z-1/2'
'-y, x-y, -z-1/2'
'-x+y, -x, -z-1/2'

loop_
_atom_site_type_symbol
_atom_site_label
_atom_site_fract_x
_atom_site_fract_y
_atom_site_fract_z
_atom_site_U_iso_or_equiv
_atom_site_adp_type
_atom_site_calc_flag
_atom_site_refinement_flags
_atom_site_occupancy
_atom_site_disorder_assembly
_atom_site_disorder_group
Co Co1 0.51834(5) 0.84488(5) 0.2500 0.0226(2) Uani d S 1 . .
Cl Cl1 1.0000 1.0000 0.2500 0.0400(5) Uani d S 1 . .
O O4 0.3333 0.6667 0.2500 0.0196(9) Uani d S 1 . .
O O3 0.7249(3) 1.0326(3) 0.2500 0.0325(7) Uani d SD 1 . .
O O2 0.6044(2) 0.7791(2) 0.18650(10) 0.0401(6) Uani d . 1 . .
O O1 0.4642(2) 0.9451(2) 0.18684(9) 0.0343(5) Uani d . 1 . .
C C1 0.3430(3) 0.9136(3) 0.16434(12) 0.0249(6) Uani d . 1 . .
C C2 0.3400(3) 0.9828(3) 0.10576(13) 0.0303(7) Uani d . 1 . .
C C3 0.2450(4) 1.0559(4) 0.11139(17) 0.0530(10) Uani d . 1 . .
H H3A 0.1473 0.9838 0.1234 0.079 Uiso calc R 1 . .
H H3B 0.2408 1.0966 0.0742 0.079 Uiso calc R 1 . .
H H3C 0.2876 1.1331 0.1401 0.079 Uiso calc R 1 . .
C C4 0.4953(4) 1.0946(4) 0.08584(16) 0.0508(9) Uani d . 1 . .
H H4B 0.5528 1.0470 0.0821 0.076 Uiso calc R 1 . .
H H4C 0.5402 1.1723 0.1143 0.076 Uiso calc R 1 . .
H H4D 0.4908 1.1351 0.0486 0.076 Uiso calc R 1 . .
C C6 0.7597(6) 1.1820(5) 0.2500 0.0530(14) Uani d S 1 . .
H H6A 0.8647 1.2450 0.2500 0.080 Uiso calc SR 1 . .
H H6B 0.7190 1.2010 0.2844 0.080 Uiso calc PR 0.50 . .
H H6C 0.7190 1.2010 0.2156 0.080 Uiso calc PR 0.50 . .
C C5 0.2695(5) 0.8587(5) 0.06128(16) 0.0605(11) Uani d . 1 . .
H H5A 0.3284 0.8126 0.0574 0.091 Uiso calc R 1 . .
H H5B 0.2630 0.8977 0.0240 0.091 Uiso calc R 1 . .
H H5C 0.1726 0.7873 0.0743 0.091 Uiso calc R 1 . .
H H3D 0.801(5) 1.016(7) 0.2500 0.08(2) Uiso d SD 1 . .

loop_
_atom_site_aniso_label
_atom_site_aniso_U_11
_atom_site_aniso_U_22
_atom_site_aniso_U_33
_atom_site_aniso_U_12
_atom_site_aniso_U_13
_atom_site_aniso_U_23
Co1 0.0220(3) 0.0214(3) 0.0235(3) 0.0101(2) 0.000 0.000
Cl1 0.0312(6) 0.0312(6) 0.0575(13) 0.0156(3) 0.000 0.000
O4 0.0184(13) 0.0184(13) 0.022(2) 0.0092(7) 0.000 0.000
O3 0.0204(14) 0.0222(14) 0.0514(19) 0.0081(12) 0.000 0.000
O2 0.0346(12) 0.0285(11) 0.0463(14) 0.0076(9) 0.0183(10) -0.0086(10)
O1 0.0280(11) 0.0297(11) 0.0382(13) 0.0091(9) -0.0056(9) 0.0128(9)
C1 0.0303(15) 0.0219(13) 0.0251(15) 0.0150(11) -0.0001(12) 0.0010(11)
C2 0.0311(16) 0.0334(15) 0.0274(16) 0.0170(13) 0.0008(12) 0.0073(12)
C3 0.061(2) 0.068(2) 0.049(2) 0.047(2) 0.0104(18) 0.0244(19)
C4 0.045(2) 0.057(2) 0.046(2) 0.0223(17) 0.0121(17) 0.0272(18)
C6 0.052(3) 0.028(2) 0.067(4) 0.011(2) 0.000 0.000
C5 0.081(3) 0.064(2) 0.032(2) 0.032(2) -0.0127(19) -0.0090(18)

loop_
_atom_type_symbol
_atom_type_description
_atom_type_scat_dispersion_real
_atom_type_scat_dispersion_imag
_atom_type_scat_source
C C 0.0033 0.0016 'International Tables Vol C Tables 4.2.6.8 and 6.1.1.4'
H H 0.0000 0.0000 'International Tables Vol C Tables 4.2.6.8 and 6.1.1.4'
O O 0.0106 0.0060 'International Tables Vol C Tables 4.2.6.8 and 6.1.1.4'
Cl Cl 0.1484 0.1585 'International Tables Vol C Tables 4.2.6.8 and 6.1.1.4'
Co Co 0.3494 0.9721 'International Tables Vol C Tables 4.2.6.8 and 6.1.1.4'

loop_
_geom_angle_atom_site_label_1
_geom_angle_atom_site_label_2
_geom_angle_atom_site_label_3
_geom_angle_site_symmetry_1
_geom_angle_site_symmetry_3
_geom_angle
_geom_angle_publ_flag
O4 Co1 O2 . 10_556 94.33(6) ?
O4 Co1 O2 . . 94.33(6) ?
O2 Co1 O2 10_556 . 92.60(15) ?
O4 Co1 O1 . 10_556 95.56(6) ?
O2 Co1 O1 10_556 10_556 87.52(10) ?
O2 Co1 O1 . 10_556 170.07(9) ?
O4 Co1 O1 . . 95.56(6) ?
O2 Co1 O1 10_556 . 170.07(9) ?
O2 Co1 O1 . . 87.52(10) ?
O1 Co1 O1 10_556 . 90.66(13) ?
O4 Co1 O3 . . 177.12(8) ?
O2 Co1 O3 10_556 . 83.69(8) ?
O2 Co1 O3 . . 83.69(8) ?
O1 Co1 O3 10_556 . 86.46(8) ?
O1 Co1 O3 . . 86.46(8) ?
Co1 O4 Co1 2_665 . 120.0 ?
Co1 O4 Co1 2_665 3_565 120.0 ?
Co1 O4 Co1 . 3_565 120.0 ?
C6 O3 Co1 . . 128.1(3) ?
C6 O3 H3D . . 117(4) ?
Co1 O3 H3D . . 115(4) ?
C1 O2 Co1 3_565 . 134.27(18) ?
C1 O1 Co1 . . 131.72(18) ?
O1 C1 O2 . 2_665 123.9(3) ?
O1 C1 C2 . . 119.5(2) ?
O2 C1 C2 2_665 . 116.6(2) ?
C5 C2 C4 . . 109.6(3) ?
C5 C2 C1 . . 107.0(3) ?
C4 C2 C1 . . 111.0(2) ?
C5 C2 C3 . . 108.9(3) ?
C4 C2 C3 . . 110.5(3) ?
C1 C2 C3 . . 109.7(3) ?
C2 C3 H3A . . 109.5 ?
C2 C3 H3B . . 109.5 ?
H3A C3 H3B . . 109.5 ?
C2 C3 H3C . . 109.5 ?
H3A C3 H3C . . 109.5 ?
H3B C3 H3C . . 109.5 ?
C2 C4 H4B . . 109.5 ?
C2 C4 H4C . . 109.5 ?
H4B C4 H4C . . 109.5 ?
C2 C4 H4D . . 109.5 ?
H4B C4 H4D . . 109.5 ?
H4C C4 H4D . . 109.5 ?
O3 C6 H6A . . 109.5 ?
O3 C6 H6B . . 109.5 ?
H6A C6 H6B . . 109.5 ?
O3 C6 H6C . . 109.5 ?
H6A C6 H6C . . 109.5 ?
H6B C6 H6C . . 109.5 ?
C2 C5 H5A . . 109.5 ?
C2 C5 H5B . . 109.5 ?
H5A C5 H5B . . 109.5 ?
C2 C5 H5C . . 109.5 ?
H5A C5 H5C . . 109.5 ?
H5B C5 H5C . . 109.5 ?

loop_
_geom_bond_atom_site_label_1
_geom_bond_atom_site_label_2
_geom_bond_site_symmetry_2
_geom_bond_distance
_geom_bond_publ_flag
Co1 O4 . 1.9055(5) ?
Co1 O2 10_556 2.002(2) ?
Co1 O2 . 2.002(2) ?
Co1 O1 10_556 2.0244(19) ?
Co1 O1 . 2.0244(19) ?
Co1 O3 . 2.074(3) ?
Cl1 Cl1 1 0.0000 ?
O4 Co1 2_665 1.9055(6) ?
O4 Co1 3_565 1.9055(6) ?
O3 C6 . 1.420(5) ?
O3 H3D . 0.90(2) ?
O2 C1 3_565 1.252(3) ?
O1 C1 . 1.251(3) ?
C1 O2 2_665 1.252(3) ?
C1 C2 . 1.528(4) ?
C2 C5 . 1.519(5) ?
C2 C4 . 1.524(4) ?
C2 C3 . 1.537(4) ?
C3 H3A . 0.9600 ?
C3 H3B . 0.9600 ?
C3 H3C . 0.9600 ?
C4 H4B . 0.9600 ?
C4 H4C . 0.9600 ?
C4 H4D . 0.9600 ?
C6 H6A . 0.9600 ?
C6 H6B . 0.9600 ?
C6 H6C . 0.9600 ?
C5 H5A . 0.9600 ?
C5 H5B . 0.9600 ?
C5 H5C . 0.9600 ?

loop_
_geom_hbond_atom_site_label_D
_geom_hbond_atom_site_label_H
_geom_hbond_atom_site_label_A
_geom_hbond_site_symmetry_A
_geom_hbond_distance_DH
_geom_hbond_distance_HA
_geom_hbond_distance_DA
_geom_hbond_angle_DHA
O3 H3D Cl1 . 0.90(2) 2.17(2) 3.070(3) 175(6)

loop_
_geom_torsion_atom_site_label_1
_geom_torsion_atom_site_label_2
_geom_torsion_atom_site_label_3
_geom_torsion_atom_site_label_4
_geom_torsion_site_symmetry_1
_geom_torsion_site_symmetry_2
_geom_torsion_site_symmetry_3
_geom_torsion_site_symmetry_4
_geom_torsion
_geom_torsion_publ_flag
O2 Co1 O4 Co1 10_556 . . 2_665 133.53(7) ?
O2 Co1 O4 Co1 . . . 2_665 -133.53(7) ?
O1 Co1 O4 Co1 10_556 . . 2_665 45.60(6) ?
O1 Co1 O4 Co1 . . . 2_665 -45.60(6) ?
O2 Co1 O4 Co1 10_556 . . 3_565 -46.47(7) ?
O2 Co1 O4 Co1 . . . 3_565 46.47(7) ?
O1 Co1 O4 Co1 10_556 . . 3_565 -134.40(6) ?
O1 Co1 O4 Co1 . . . 3_565 134.40(6) ?
O2 Co1 O3 C6 10_556 . . . -133.34(7) ?
O2 Co1 O3 C6 . . . . 133.34(7) ?
O1 Co1 O3 C6 10_556 . . . -45.44(6) ?
O1 Co1 O3 C6 . . . . 45.44(6) ?
O4 Co1 O2 C1 . . . 3_565 -16.3(3) ?
O2 Co1 O2 C1 10_556 . . 3_565 78.2(3) ?
O1 Co1 O2 C1 . . . 3_565 -111.7(3) ?
O3 Co1 O2 C1 . . . 3_565 161.6(3) ?
O4 Co1 O1 C1 . . . . 12.6(3) ?
O2 Co1 O1 C1 . . . . 106.7(3) ?
O1 Co1 O1 C1 10_556 . . . -83.1(3) ?
O3 Co1 O1 C1 . . . . -169.5(3) ?
Co1 O1 C1 O2 . . . 2_665 16.6(4) ?
Co1 O1 C1 C2 . . . . -162.2(2) ?
O1 C1 C2 C5 . . . . 114.9(3) ?
O2 C1 C2 C5 2_665 . . . -64.0(3) ?
O1 C1 C2 C4 . . . . -4.6(4) ?
O2 C1 C2 C4 2_665 . . . 176.5(3) ?
O1 C1 C2 C3 . . . . -127.0(3) ?
O2 C1 C2 C3 2_665 . . . 54.0(4) ?
